data_7209058
loop_
_publ_author_name
'Zheng, Ming-Jing'
'Zhu, Yan-Yu'
'Sun, Zhen-Gang'
'Zhu, Jiang'
'Jiao, Cheng-Qi'
'Chu, Wei'
'Sun, Shou-Hui'
'Tian, Hui'

_publ_section_title
;
 Synthesis, crystal structures, and surface photovoltage properties of
 four new metal diphosphonates based on the mixed ligands
;
_journal_issue 7
_journal_name_full CrystEngComm
_journal_page_first 1445
_journal_paper_doi 10.1039/c2ce26472b
_journal_volume 15
_journal_year 2013
_chemical_formula_sum 'C8 H12 N Ni0.5 O7.5 P2'
_chemical_formula_weight 333.48
_chemical_name_systematic
;
?
;
_space_group_IT_number 15
_symmetry_cell_setting monoclinic
_symmetry_space_group_name_Hall '-C 2yc'
_symmetry_space_group_name_H-M 'C 1 2/c 1'
_atom_sites_solution_hydrogens geom
_atom_sites_solution_primary direct
_atom_sites_solution_secondary difmap
_audit_creation_method SHELXL-97
_cell_angle_alpha 90.00
_cell_angle_beta 90.2230(10)
_cell_angle_gamma 90.00
_cell_formula_units_Z 8
_cell_length_a 17.0960(8)
_cell_length_b 18.5599(8)
_cell_length_c 7.5289(4)
_cell_measurement_reflns_used 3458
_cell_measurement_temperature 295(2)
_cell_measurement_theta_max 27.66
_cell_measurement_theta_min 3.15
_cell_volume 2388.9(2)
_computing_cell_refinement 'Bruker SMART'
_computing_data_collection 'Bruker SMART'
_computing_data_reduction 'Bruker SHELXTL'
_computing_molecular_graphics 'Bruker SHELXTL'
_computing_publication_material 'Bruker SHELXTL'
_computing_structure_refinement 'SHELXL-97 (Sheldrick, 1997)'
_computing_structure_solution 'SHELXS-97 (Sheldrick, 1990)'
_diffrn_ambient_temperature 295(2)
_diffrn_measured_fraction_theta_full 0.997
_diffrn_measured_fraction_theta_max 0.997
_diffrn_measurement_device_type 'Smart Apex II CCD'
_diffrn_measurement_method 'omega scans'
_diffrn_radiation_monochromator graphite
_diffrn_radiation_source 'fine-focus sealed tube'
_diffrn_radiation_type MoK\a
_diffrn_radiation_wavelength 0.71073
_diffrn_reflns_av_R_equivalents 0.0384
_diffrn_reflns_av_sigmaI/netI 0.0238
_diffrn_reflns_limit_h_max 21
_diffrn_reflns_limit_h_min -21
_diffrn_reflns_limit_k_max 23
_diffrn_reflns_limit_k_min -8
_diffrn_reflns_limit_l_max 9
_diffrn_reflns_limit_l_min -9
_diffrn_reflns_number 13512
_diffrn_reflns_theta_full 26.50
_diffrn_reflns_theta_max 26.50
_diffrn_reflns_theta_min 1.62
_diffrn_standards_decay_% 0
_diffrn_standards_interval_count 0
_diffrn_standards_interval_time 0
_diffrn_standards_number 0
_exptl_absorpt_coefficient_mu 1.161
_exptl_absorpt_correction_T_max 0.9851
_exptl_absorpt_correction_T_min 0.9077
_exptl_absorpt_correction_type empirical
_exptl_absorpt_process_details sadabs
_exptl_crystal_colour green
_exptl_crystal_density_diffrn 1.854
_exptl_crystal_density_method 'not measured'
_exptl_crystal_description plate
_exptl_crystal_F_000 1368
_exptl_crystal_size_max 0.09
_exptl_crystal_size_mid 0.08
_exptl_crystal_size_min 0.01
_refine_diff_density_max 1.337
_refine_diff_density_min -0.923
_refine_diff_density_rms 0.105
_refine_ls_extinction_method none
_refine_ls_goodness_of_fit_ref 1.022
_refine_ls_hydrogen_treatment constr
_refine_ls_matrix_type full
_refine_ls_number_parameters 175
_refine_ls_number_reflns 2485
_refine_ls_number_restraints 2
_refine_ls_restrained_S_all 1.398
_refine_ls_R_factor_all 0.0592
_refine_ls_R_factor_gt 0.0482
_refine_ls_shift/su_max 0.012
_refine_ls_shift/su_mean 0.003
_refine_ls_structure_factor_coef Fsqd
_refine_ls_weighting_details 'calc w=1/[\s^2^(Fo^2^)+(0.2000P)^2^+0.0000P] where P=(Fo^2^+2Fc^2^)/3'
_refine_ls_weighting_scheme calc
_refine_ls_wR_factor_gt 0.1956
_refine_ls_wR_factor_ref 0.2264
_reflns_number_gt 2153
_reflns_number_total 2485
_reflns_threshold_expression >2sigma(I)
_cod_data_source_file c2ce26472b.txt
_cod_data_source_block szg180
_cod_depositor_comments
;
The following automatic conversions were performed:

'_symmetry_cell_setting' value 'Monoclinic' changed to 'monoclinic'
according to /home/saulius/struct/CIF-dictionaries/cif_core.dic
dictionary named 'cif_core.dic' version 2.4.2 from 2011-04-26.

Automatic conversion script
Id: cif_fix_values 1891 2012-01-12 08:04:46Z andrius 
;
_cod_original_sg_symbol_H-M 'C2/c '
_cod_original_formula_sum 'C8 H12 N Ni0.50 O7.50 P2'
_cod_database_code 7209058

loop_
_symmetry_equiv_pos_as_xyz
'x, y, z'
'-x, y, -z+1/2'
'x+1/2, y+1/2, z'
'-x+1/2, y+1/2, -z+1/2'
'-x, -y, -z'
'x, -y, z-1/2'
'-x+1/2, -y+1/2, -z'
'x+1/2, -y+1/2, z-1/2'

loop_
_atom_site_label
_atom_site_type_symbol
_atom_site_fract_x
_atom_site_fract_y
_atom_site_fract_z
_atom_site_U_iso_or_equiv
_atom_site_adp_type
_atom_site_occupancy
_atom_site_symmetry_multiplicity
_atom_site_calc_flag
_atom_site_refinement_flags
Ni1 Ni 0.0000 0.27764(5) 0.2500 0.0148(4) Uani 1 2 d S
P1 P 0.13851(8) 0.15348(8) 0.2790(2) 0.0171(5) Uani 1 1 d .
P2 P 0.10387(8) 0.24654(9) 0.59886(18) 0.0171(5) Uani 1 1 d D
O1 O 0.0765(2) 0.1961(2) 0.1835(5) 0.0214(9) Uani 1 1 d .
O2 O 0.2220(3) 0.1768(3) 0.2449(6) 0.0305(12) Uani 1 1 d .
O3 O 0.1342(3) 0.0721(2) 0.2214(7) 0.0285(11) Uani 1 1 d .
H3B H 0.1669 0.0477 0.2821 0.034 Uiso 1 1 d R
O4 O 0.1007(3) 0.2407(3) 0.8060(6) 0.0305(12) Uani 1 1 d D
H4A H 0.0557 0.2537 0.8413 0.046 Uiso 1 1 d R
O5 O 0.1777(3) 0.2902(3) 0.5455(6) 0.0263(11) Uani 1 1 d D
H5A H 0.2065 0.2966 0.6365 0.039 Uiso 1 1 d R
O6 O 0.0279(3) 0.2754(2) 0.5239(5) 0.0188(9) Uani 1 1 d .
O7 O 0.0374(3) 0.1200(2) 0.5259(6) 0.0231(10) Uani 1 1 d .
H7 H 0.0047 0.1458 0.4777 0.035 Uiso 1 1 calc R
O1W O 0.0000 0.0074(4) 0.7500 0.0326(15) Uani 1 2 d S
H1WC H -0.0323 0.0140 0.8339 0.049 Uiso 1 1 d R
N1 N 0.0737(3) 0.3617(3) 0.1868(7) 0.0199(11) Uani 1 1 d .
C1 C 0.1139(3) 0.1541(3) 0.5153(8) 0.0180(12) Uani 1 1 d .
C2 C 0.1710(4) 0.1096(4) 0.6273(9) 0.0294(15) Uani 1 1 d .
H2A H 0.1536 0.1087 0.7484 0.044 Uiso 1 1 calc R
H2B H 0.2221 0.1308 0.6218 0.044 Uiso 1 1 calc R
H2C H 0.1731 0.0613 0.5821 0.044 Uiso 1 1 calc R
C3 C 0.1444(4) 0.3609(4) 0.1160(8) 0.0258(14) Uani 1 1 d .
H3 H 0.1679 0.3166 0.0947 0.031 Uiso 1 1 d R
C4 C 0.1845(4) 0.4233(5) 0.0696(10) 0.0345(16) Uani 1 1 d .
H4 H 0.2336 0.4203 0.0173 0.041 Uiso 1 1 calc R
C5 C 0.1512(5) 0.4888(5) 0.1016(10) 0.0392(18) Uani 1 1 d .
H5 H 0.1782 0.5308 0.0740 0.047 Uiso 1 1 d R
C6 C 0.0762(4) 0.4935(4) 0.1777(9) 0.0312(15) Uani 1 1 d .
C7 C 0.0391(4) 0.4274(3) 0.2143(8) 0.0206(12) Uani 1 1 d .
C8 C 0.0359(5) 0.5584(4) 0.2143(11) 0.0412(19) Uani 1 1 d .
H8 H 0.0602 0.6021 0.1897 0.049 Uiso 1 1 d R

loop_
_atom_site_aniso_label
_atom_site_aniso_U_11
_atom_site_aniso_U_22
_atom_site_aniso_U_33
_atom_site_aniso_U_23
_atom_site_aniso_U_13
_atom_site_aniso_U_12
Ni1 0.0157(6) 0.0141(7) 0.0145(6) 0.000 0.0000(4) 0.000
P1 0.0126(8) 0.0184(8) 0.0202(8) -0.0029(5) 0.0009(6) 0.0014(5)
P2 0.0145(8) 0.0235(9) 0.0133(8) -0.0014(5) -0.0002(6) 0.0001(5)
O1 0.023(2) 0.024(2) 0.018(2) 0.0011(17) 0.0001(16) 0.0043(17)
O2 0.019(2) 0.049(3) 0.023(2) -0.009(2) 0.0035(17) -0.009(2)
O3 0.028(2) 0.020(2) 0.038(3) -0.008(2) 0.0040(19) 0.0049(18)
O4 0.021(2) 0.056(3) 0.014(2) -0.003(2) -0.0022(17) 0.008(2)
O5 0.017(2) 0.039(3) 0.023(2) -0.005(2) -0.0006(17) -0.0076(19)
O6 0.019(2) 0.023(2) 0.0142(19) -0.0017(16) -0.0029(15) 0.0031(16)
O7 0.019(2) 0.020(2) 0.030(2) 0.0079(19) -0.0006(17) -0.0010(17)
O1W 0.034(4) 0.025(4) 0.039(4) 0.000 0.004(3) 0.000
N1 0.019(2) 0.023(3) 0.018(2) -0.002(2) -0.0019(19) -0.0017(19)
C1 0.016(3) 0.015(3) 0.023(3) 0.003(2) 0.001(2) 0.000(2)
C2 0.023(3) 0.033(4) 0.032(3) 0.015(3) 0.000(3) 0.004(3)
C3 0.021(3) 0.035(4) 0.022(3) 0.005(3) 0.001(2) -0.001(3)
C4 0.024(3) 0.046(4) 0.034(4) 0.007(3) 0.000(3) -0.010(3)
C5 0.046(5) 0.035(4) 0.036(4) 0.005(3) -0.001(3) -0.021(3)
C6 0.042(4) 0.025(3) 0.026(3) 0.002(3) -0.003(3) -0.009(3)
C7 0.023(3) 0.019(3) 0.020(3) 0.003(2) -0.001(2) -0.002(2)
C8 0.066(5) 0.016(3) 0.042(4) 0.000(3) -0.004(4) -0.008(3)

loop_
_atom_type_symbol
_atom_type_description
_atom_type_scat_dispersion_real
_atom_type_scat_dispersion_imag
_atom_type_scat_source
C C 0.0033 0.0016 'International Tables Vol C Tables 4.2.6.8 and 6.1.1.4'
H H 0.0000 0.0000 'International Tables Vol C Tables 4.2.6.8 and 6.1.1.4'
N N 0.0061 0.0033 'International Tables Vol C Tables 4.2.6.8 and 6.1.1.4'
O O 0.0106 0.0060 'International Tables Vol C Tables 4.2.6.8 and 6.1.1.4'
P P 0.1023 0.0942 'International Tables Vol C Tables 4.2.6.8 and 6.1.1.4'
Ni Ni 0.3393 1.1124 'International Tables Vol C Tables 4.2.6.8 and 6.1.1.4'

loop_
_geom_angle_atom_site_label_1
_geom_angle_atom_site_label_2
_geom_angle_atom_site_label_3
_geom_angle
_geom_angle_site_symmetry_1
_geom_angle_site_symmetry_3
N1 Ni1 N1 81.6(3) . 2
N1 Ni1 O1 178.00(19) . 2
N1 Ni1 O1 96.4(2) 2 2
N1 Ni1 O1 96.4(2) . .
N1 Ni1 O1 178.00(19) 2 .
O1 Ni1 O1 85.6(3) 2 .
N1 Ni1 O6 85.74(18) . 2
N1 Ni1 O6 95.98(18) 2 2
O1 Ni1 O6 94.66(16) 2 2
O1 Ni1 O6 83.68(16) . 2
N1 Ni1 O6 95.98(18) . .
N1 Ni1 O6 85.74(18) 2 .
O1 Ni1 O6 83.68(16) 2 .
O1 Ni1 O6 94.66(16) . .
O6 Ni1 O6 177.7(2) 2 .
O1 P1 O2 115.6(3) . .
O1 P1 O3 110.0(3) . .
O2 P1 O3 105.8(3) . .
O1 P1 C1 107.3(3) . .
O2 P1 C1 112.6(3) . .
O3 P1 C1 105.3(3) . .
O6 P2 O5 114.6(3) . .
O6 P2 O4 111.3(3) . .
O5 P2 O4 109.0(3) . .
O6 P2 C1 106.5(2) . .
O5 P2 C1 108.8(3) . .
O4 P2 C1 106.3(3) . .
P1 O1 Ni1 135.8(3) . .
P1 O3 H3B 109.4 . .
P2 O4 H4A 109.1 . .
P2 O5 H5A 109.4 . .
P2 O6 Ni1 124.1(3) . .
C1 O7 H7 109.5 . .
C3 N1 C7 117.8(6) . .
C3 N1 Ni1 130.1(5) . .
C7 N1 Ni1 112.0(4) . .
O7 C1 C2 107.8(5) . .
O7 C1 P1 105.1(4) . .
C2 C1 P1 112.6(4) . .
O7 C1 P2 107.6(4) . .
C2 C1 P2 112.1(4) . .
P1 C1 P2 111.2(3) . .
C1 C2 H2A 109.5 . .
C1 C2 H2B 109.5 . .
H2A C2 H2B 109.5 . .
C1 C2 H2C 109.5 . .
H2A C2 H2C 109.5 . .
H2B C2 H2C 109.5 . .
N1 C3 C4 122.9(7) . .
N1 C3 H3 118.4 . .
C4 C3 H3 118.7 . .
C5 C4 C3 119.4(7) . .
C5 C4 H4 120.3 . .
C3 C4 H4 120.3 . .
C4 C5 C6 120.5(7) . .
C4 C5 H5 120.1 . .
C6 C5 H5 119.4 . .
C7 C6 C8 118.9(7) . .
C7 C6 C5 115.9(7) . .
C8 C6 C5 125.2(7) . .
N1 C7 C6 123.4(6) . .
N1 C7 C7 117.2(3) . 2
C6 C7 C7 119.4(4) . 2
C8 C8 C6 121.7(5) 2 .
C8 C8 H8 119.3 2 .
C6 C8 H8 119.0 . .

loop_
_geom_bond_atom_site_label_1
_geom_bond_atom_site_label_2
_geom_bond_distance
_geom_bond_site_symmetry_2
Ni1 N1 2.062(5) .
Ni1 N1 2.062(5) 2
Ni1 O1 2.063(4) 2
Ni1 O1 2.063(4) .
Ni1 O6 2.115(4) 2
Ni1 O6 2.115(4) .
P1 O1 1.503(4) .
P1 O2 1.514(5) .
P1 O3 1.574(5) .
P1 C1 1.830(6) .
P2 O6 1.512(4) .
P2 O5 1.554(4) .
P2 O4 1.564(4) .
P2 C1 1.836(6) .
O3 H3B 0.8500 .
O4 H4A 0.8500 .
O5 H5A 0.8500 .
O7 C1 1.455(7) .
O7 H7 0.8200 .
O1W H1WC 0.8500 .
N1 C3 1.324(8) .
N1 C7 1.370(8) .
C1 C2 1.530(8) .
C2 H2A 0.9600 .
C2 H2B 0.9600 .
C2 H2C 0.9600 .
C3 C4 1.390(10) .
C3 H3 0.9300 .
C4 C5 1.365(12) .
C4 H4 0.9300 .
C5 C6 1.409(11) .
C5 H5 0.9300 .
C6 C7 1.409(9) .
C6 C8 1.415(11) .
C7 C7 1.444(12) 2
C8 C8 1.341(18) 2
C8 H8 0.9299 .
